data_4061541
_journal_name_full Organometallics
_journal_paper_doi 10.1021/om050315t
_journal_year 2005
_chemical_formula_moiety '1/2(C48 H64 O4 Zn2), (C5 H12)'
_chemical_formula_sum 'C29 H44 O2 Zn'
_chemical_formula_weight 490.01
_space_group_IT_number 14
_symmetry_cell_setting monoclinic
_symmetry_space_group_name_Hall '-P 2yn'
_symmetry_space_group_name_H-M 'P 1 21/n 1'
_cell_angle_alpha 90.00
_cell_angle_beta 95.9790(6)
_cell_angle_gamma 90.00
_cell_formula_units_Z 4
_cell_length_a 15.7763(2)
_cell_length_b 9.9339(1)
_cell_length_c 17.0127(3)
_cell_measurement_temperature 110(2)
_cell_volume 2651.73(6)
_diffrn_ambient_temperature 110(2)
_exptl_crystal_density_diffrn 1.227
_cod_original_sg_symbol_H-M 'P 21/n'
_cod_database_code 4061541

loop_
_symmetry_equiv_pos_as_xyz
'x, y, z'
'-x+1/2, y+1/2, -z+1/2'
'-x, -y, -z'
'x-1/2, -y-1/2, z-1/2'

loop_
_atom_site_label
_atom_site_type_symbol
_atom_site_fract_x
_atom_site_fract_y
_atom_site_fract_z
_atom_site_U_iso_or_equiv
_atom_site_adp_type
_atom_site_occupancy
_atom_site_symmetry_multiplicity
_atom_site_calc_flag
_atom_site_refinement_flags
_atom_site_disorder_assembly
_atom_site_disorder_group
Zn Zn 0.518485(16) 0.15258(2) 0.487278(15) 0.01505(10) Uani 1 1 d . . .
O1 O 0.55410(9) 0.00033(15) 0.55617(9) 0.0155(3) Uani 1 1 d . . .
O2 O 0.42029(10) 0.19540(16) 0.56617(10) 0.0172(3) Uani 1 1 d . . .
C1 C 0.27380(15) 0.0545(2) 0.24361(14) 0.0195(5) Uani 1 1 d . . .
C2 C 0.24997(15) 0.0754(2) 0.31910(14) 0.0183(4) Uani 1 1 d . . .
H2 H 0.1931 0.1025 0.3244 0.022 Uiso 1 1 calc R . .
C3 C 0.30641(14) 0.0582(2) 0.38758(13) 0.0167(4) Uani 1 1 d . . .
C4 C 0.27559(15) 0.0985(3) 0.46674(14) 0.0206(5) Uani 1 1 d . . .
H4A H 0.2871 0.1960 0.4739 0.025 Uiso 1 1 calc R . .
H4B H 0.2129 0.0875 0.4613 0.025 Uiso 1 1 calc R . .
C5 C 0.31004(14) 0.0288(2) 0.54332(13) 0.0166(4) Uani 1 1 d . . .
C6 C 0.26949(15) -0.0835(2) 0.57127(14) 0.0192(5) Uani 1 1 d . . .
H6 H 0.2210 -0.1192 0.5404 0.023 Uiso 1 1 calc R . .
C7 C 0.29759(15) -0.1455(2) 0.64310(15) 0.0192(5) Uani 1 1 d . . .
C8 C 0.37250(15) -0.0981(2) 0.68475(14) 0.0189(5) Uani 1 1 d . . .
H8 H 0.3945 -0.1432 0.7317 0.023 Uiso 1 1 calc R . .
C9 C 0.41636(14) 0.0143(2) 0.65933(13) 0.0161(4) Uani 1 1 d . . .
C10 C 0.38059(14) 0.0789(2) 0.59140(13) 0.0150(4) Uani 1 1 d . . .
C11 C 0.49662(14) 0.0669(2) 0.70739(13) 0.0182(5) Uani 1 1 d . . .
H11A H 0.4995 0.1648 0.6974 0.022 Uiso 1 1 calc R . .
H11B H 0.4882 0.0557 0.7639 0.022 Uiso 1 1 calc R . .
C12 C 0.58399(14) 0.0084(2) 0.69601(13) 0.0164(4) Uani 1 1 d . . .
C13 C 0.61052(14) -0.0153(2) 0.62086(13) 0.0143(4) Uani 1 1 d . . .
C14 C 0.64196(15) -0.0128(2) 0.76210(14) 0.0192(5) Uani 1 1 d . . .
H14 H 0.6240 0.0015 0.8130 0.023 Uiso 1 1 calc R . .
C15 C 0.21308(16) 0.0765(2) 0.16800(14) 0.0222(5) Uani 1 1 d . . .
C16 C 0.12343(18) 0.1158(4) 0.18586(18) 0.0370(7) Uani 1 1 d . . .
H16A H 0.0994 0.0435 0.2159 0.056 Uiso 1 1 calc R . .
H16B H 0.0872 0.1299 0.1362 0.056 Uiso 1 1 calc R . .
H16C H 0.1262 0.1990 0.2170 0.056 Uiso 1 1 calc R . .
C17 C 0.2480(2) 0.1906(3) 0.12052(18) 0.0374(7) Uani 1 1 d . . .
H17A H 0.2509 0.2734 0.1520 0.056 Uiso 1 1 calc R . .
H17B H 0.2103 0.2046 0.0717 0.056 Uiso 1 1 calc R . .
H17C H 0.3052 0.1669 0.1074 0.056 Uiso 1 1 calc R . .
C18 C 0.2068(2) -0.0532(3) 0.11855(18) 0.0373(7) Uani 1 1 d . . .
H18A H 0.2635 -0.0783 0.1050 0.056 Uiso 1 1 calc R . .
H18B H 0.1688 -0.0382 0.0700 0.056 Uiso 1 1 calc R . .
H18C H 0.1839 -0.1259 0.1491 0.056 Uiso 1 1 calc R . .
C19 C 0.24356(17) -0.2579(3) 0.67542(17) 0.0268(5) Uani 1 1 d . . .
C20 C 0.2336(3) -0.3770(3) 0.6179(2) 0.0510(10) Uani 1 1 d . . .
H20A H 0.2897 -0.4158 0.6122 0.077 Uiso 1 1 calc R . .
H20B H 0.2076 -0.3459 0.5663 0.077 Uiso 1 1 calc R . .
H20C H 0.1970 -0.4456 0.6386 0.077 Uiso 1 1 calc R . .
C21 C 0.15497(19) -0.1998(3) 0.68458(19) 0.0364(7) Uani 1 1 d . . .
H21A H 0.1200 -0.2685 0.7070 0.055 Uiso 1 1 calc R . .
H21B H 0.1277 -0.1721 0.6327 0.055 Uiso 1 1 calc R . .
H21C H 0.1607 -0.1216 0.7199 0.055 Uiso 1 1 calc R . .
C22 C 0.2813(2) -0.3073(4) 0.7565(2) 0.0445(8) Uani 1 1 d . . .
H22A H 0.3380 -0.3454 0.7524 0.067 Uiso 1 1 calc R . .
H22B H 0.2442 -0.3765 0.7755 0.067 Uiso 1 1 calc R . .
H22C H 0.2861 -0.2316 0.7937 0.067 Uiso 1 1 calc R . .
C23 C 0.38782(16) 0.3191(2) 0.59533(15) 0.0216(5) Uani 1 1 d . . .
H23A H 0.3260 0.3233 0.5814 0.032 Uiso 1 1 calc R . .
H23B H 0.4149 0.3956 0.5716 0.032 Uiso 1 1 calc R . .
H23C H 0.4004 0.3226 0.6529 0.032 Uiso 1 1 calc R . .
C24 C 0.54374(16) 0.3289(2) 0.44503(15) 0.0219(5) Uani 1 1 d . . .
H24A H 0.6028 0.3535 0.4629 0.033 Uiso 1 1 calc R . .
H24B H 0.5050 0.3961 0.4638 0.033 Uiso 1 1 calc R . .
H24C H 0.5361 0.3258 0.3871 0.033 Uiso 1 1 calc R . .
C25 C 0.5515(9) 0.2140(15) -0.0681(8) 0.103(5) Uiso 1 1 d . . .
C26 C 0.5756(9) 0.1421(13) 0.0029(8) 0.192(5) Uiso 1 1 d . . .
C27 C 0.5142(8) 0.2021(13) 0.0678(7) 0.171(4) Uiso 1 1 d . . .
C28 C 0.5279(7) 0.3525(11) 0.0844(7) 0.147(3) Uiso 1 1 d . . .
C29 C 0.4772(7) 0.3795(12) 0.1567(8) 0.106(4) Uiso 1 1 d . . .

loop_
_atom_site_aniso_label
_atom_site_aniso_U_11
_atom_site_aniso_U_22
_atom_site_aniso_U_33
_atom_site_aniso_U_23
_atom_site_aniso_U_13
_atom_site_aniso_U_12
Zn 0.01637(15) 0.01226(15) 0.01668(15) 0.00132(9) 0.00256(10) -0.00072(9)
O1 0.0147(7) 0.0165(8) 0.0148(7) 0.0007(6) 0.0001(6) 0.0011(6)
O2 0.0199(8) 0.0108(7) 0.0222(8) 0.0014(6) 0.0078(6) 0.0006(6)
C1 0.0203(11) 0.0181(11) 0.0191(11) -0.0001(9) -0.0024(9) 0.0017(9)
C2 0.0171(10) 0.0138(10) 0.0236(11) -0.0009(9) 0.0001(9) 0.0016(8)
C3 0.0162(10) 0.0158(11) 0.0178(10) 0.0008(8) 0.0008(8) 0.0005(8)
C4 0.0168(11) 0.0247(12) 0.0202(11) 0.0003(9) 0.0021(9) 0.0061(9)
C5 0.0151(10) 0.0184(11) 0.0172(10) -0.0017(8) 0.0053(8) 0.0017(8)
C6 0.0161(10) 0.0194(11) 0.0228(11) -0.0038(9) 0.0051(9) -0.0016(9)
C7 0.0205(11) 0.0155(11) 0.0233(11) -0.0009(9) 0.0111(9) -0.0004(9)
C8 0.0226(11) 0.0160(11) 0.0194(11) 0.0028(9) 0.0085(9) 0.0020(9)
C9 0.0164(10) 0.0156(10) 0.0170(10) -0.0013(8) 0.0057(8) 0.0012(8)
C10 0.0151(10) 0.0123(10) 0.0184(10) 0.0003(8) 0.0061(8) 0.0004(8)
C11 0.0183(11) 0.0204(11) 0.0163(10) -0.0017(8) 0.0036(8) 0.0023(9)
C12 0.0170(10) 0.0155(11) 0.0168(10) -0.0005(8) 0.0016(8) 0.0009(8)
C13 0.0156(10) 0.0111(10) 0.0160(10) 0.0006(8) 0.0000(8) -0.0002(8)
C14 0.0223(11) 0.0191(11) 0.0159(10) -0.0022(9) 0.0002(9) 0.0015(9)
C15 0.0252(12) 0.0197(12) 0.0201(11) -0.0031(9) -0.0057(9) 0.0066(9)
C16 0.0259(14) 0.0528(19) 0.0301(14) -0.0037(13) -0.0078(11) 0.0153(13)
C17 0.0402(16) 0.0390(16) 0.0302(15) 0.0123(13) -0.0091(12) -0.0005(13)
C18 0.0400(16) 0.0336(16) 0.0343(15) -0.0138(12) -0.0159(13) 0.0091(13)
C19 0.0269(13) 0.0203(12) 0.0359(14) 0.0019(11) 0.0151(11) -0.0057(10)
C20 0.067(2) 0.0243(14) 0.069(2) -0.0142(15) 0.041(2) -0.0205(15)
C21 0.0312(14) 0.0355(16) 0.0461(17) 0.0052(13) 0.0217(13) -0.0066(12)
C22 0.0423(17) 0.0375(17) 0.055(2) 0.0249(16) 0.0110(15) -0.0083(14)
C23 0.0265(12) 0.0136(10) 0.0255(12) -0.0006(9) 0.0063(10) 0.0023(9)
C24 0.0247(12) 0.0180(11) 0.0240(12) 0.0020(9) 0.0071(10) 0.0009(9)

loop_
_geom_bond_atom_site_label_1
_geom_bond_atom_site_label_2
_geom_bond_distance
_geom_bond_site_symmetry_2
_geom_bond_publ_flag
Zn C24 1.950(2) . ?
Zn O1 1.9595(15) . ?
Zn O1 1.9972(16) 3_656 ?
Zn O2 2.1944(16) . ?
Zn Zn 3.1256(5) 3_656 ?
O1 C13 1.350(3) . ?
O1 Zn 1.9971(15) 3_656 ?
O2 C10 1.404(3) . ?
O2 C23 1.439(3) . ?
C1 C2 1.391(3) . ?
C1 C14 1.405(3) 3_656 ?
C1 C15 1.537(3) . ?
C2 C3 1.401(3) . ?
C2 H2 0.9500 . ?
C3 C13 1.399(3) 3_656 ?
C3 C4 1.532(3) . ?
C4 C5 1.525(3) . ?
C4 H4A 0.9900 . ?
C4 H4B 0.9900 . ?
C5 C6 1.394(3) . ?
C5 C10 1.402(3) . ?
C6 C7 1.399(3) . ?
C6 H6 0.9500 . ?
C7 C8 1.395(3) . ?
C7 C19 1.541(3) . ?
C8 C9 1.405(3) . ?
C8 H8 0.9500 . ?
C9 C10 1.389(3) . ?
C9 C11 1.526(3) . ?
C11 C12 1.527(3) . ?
C11 H11A 0.9900 . ?
C11 H11B 0.9900 . ?
C12 C14 1.389(3) . ?
C12 C13 1.406(3) . ?
C13 C3 1.399(3) 3_656 ?
C14 C1 1.405(3) 3_656 ?
C14 H14 0.9500 . ?
C15 C16 1.528(4) . ?
C15 C17 1.527(4) . ?
C15 C18 1.536(4) . ?
C16 H16A 0.9800 . ?
C16 H16B 0.9800 . ?
C16 H16C 0.9800 . ?
C17 H17A 0.9800 . ?
C17 H17B 0.9800 . ?
C17 H17C 0.9800 . ?
C18 H18A 0.9800 . ?
C18 H18B 0.9800 . ?
C18 H18C 0.9800 . ?
C19 C22 1.526(4) . ?
C19 C21 1.535(4) . ?
C19 C20 1.533(4) . ?
C20 H20A 0.9800 . ?
C20 H20B 0.9800 . ?
C20 H20C 0.9800 . ?
C21 H21A 0.9800 . ?
C21 H21B 0.9800 . ?
C21 H21C 0.9800 . ?
C22 H22A 0.9800 . ?
C22 H22B 0.9800 . ?
C22 H22C 0.9800 . ?
C23 H23A 0.9800 . ?
C23 H23B 0.9800 . ?
C23 H23C 0.9800 . ?
C24 H24A 0.9800 . ?
C24 H24B 0.9800 . ?
C24 H24C 0.9800 . ?
C25 C26 1.422(17) . ?
C26 C27 1.654(16) . ?
C27 C28 1.531(14) . ?
C28 C30 1.336(17) . ?
C28 C29 1.558(16) . ?
